data_4060487
loop_
_publ_author_name
'Vojtech Jancik'
'Leslie W. Pineda'
'A. Claudia St\"uckl'
'Herbert W. Roesky'
'Regine Herbst-Irmer'

_journal_name_full Organometallics
_journal_paper_doi 10.1021/om049419e
_journal_year 2005
_chemical_formula_sum 'C29 H21 Cl3 Ir N5 O2'
_chemical_formula_weight 770.06
_space_group_IT_number 14
_symmetry_cell_setting monoclinic
_symmetry_space_group_name_Hall '-P 2yn'
_symmetry_space_group_name_H-M 'P 1 21/n 1'
_cell_angle_alpha 90.00
_cell_angle_beta 101.9319(7)
_cell_angle_gamma 90.00
_cell_formula_units_Z 4
_cell_length_a 9.9540(2)
_cell_length_b 16.1700(3)
_cell_length_c 17.8373(3)
_cell_measurement_temperature 293(2)
_cell_volume 2808.99(9)
_diffrn_ambient_temperature 293(2)
_exptl_crystal_density_diffrn 1.821
_cod_depositor_comments
;
The following automatic conversions were performed:
'_symmetry_cell_setting' value 'Monoclinic' changed to 'monoclinic'
according to '/home/saulius/struct/CIF-dictionaries/cif_core.dic'
dictionary named 'cif_core.dic' version 2.4.1 from 2010-06-29.

Automatic conversion script
Id: cif_fix_enum 1527 2010-12-29 10:47:43Z saulius 
;
_cod_original_sg_symbol_H-M 'P 21/n'
_cod_database_code 4060487

loop_
_symmetry_equiv_pos_as_xyz
'x, y, z'
'-x+1/2, y+1/2, -z+1/2'
'-x, -y, -z'
'x-1/2, -y-1/2, z-1/2'

loop_
_atom_site_label
_atom_site_type_symbol
_atom_site_fract_x
_atom_site_fract_y
_atom_site_fract_z
_atom_site_U_iso_or_equiv
_atom_site_adp_type
_atom_site_occupancy
_atom_site_symmetry_multiplicity
_atom_site_calc_flag
_atom_site_refinement_flags
_atom_site_disorder_assembly
_atom_site_disorder_group
Ir1 Ir 0.789106(15) 0.237943(10) 0.166456(9) 0.03295(7) Uani 1 1 d . . .
O1 O 0.5983(3) 0.3041(2) 0.13352(16) 0.0429(7) Uani 1 1 d . . .
O2 O 0.4386(3) 0.3723(2) 0.17893(17) 0.0561(9) Uani 1 1 d . . .
N1 N 0.7529(3) 0.2805(2) 0.27461(19) 0.0325(8) Uani 1 1 d . . .
N4 N 0.9084(3) 0.3375(2) 0.16359(19) 0.0344(8) Uani 1 1 d . . .
N5 N 1.0474(3) 0.3220(2) 0.18186(19) 0.0382(9) Uani 1 1 d . . .
N2 N 0.6881(3) 0.1287(2) 0.16295(19) 0.0376(8) Uani 1 1 d . . .
N3 N 0.6780(3) 0.0856(2) 0.0955(2) 0.0405(9) Uani 1 1 d . . .
C1 C 0.6327(4) 0.3241(3) 0.2685(2) 0.0350(10) Uani 1 1 d . . .
C2 C 0.5920(4) 0.3568(3) 0.3302(2) 0.0393(10) Uani 1 1 d . . .
H2 H 0.5097 0.3857 0.3234 0.047 Uiso 1 1 calc R . .
C3 C 0.6738(4) 0.3474(3) 0.4049(2) 0.0403(10) Uani 1 1 d . . .
C4 C 0.6367(5) 0.3784(3) 0.4711(3) 0.0510(13) Uani 1 1 d . . .
H4 H 0.5537 0.4059 0.4680 0.061 Uiso 1 1 calc R . .
C5 C 0.7235(5) 0.3676(3) 0.5400(3) 0.0596(14) Uani 1 1 d . . .
H5 H 0.6990 0.3883 0.5839 0.072 Uiso 1 1 calc R . .
C6 C 0.8485(5) 0.3263(3) 0.5465(3) 0.0549(13) Uani 1 1 d . . .
H6 H 0.9060 0.3202 0.5944 0.066 Uiso 1 1 calc R . .
C7 C 0.8867(4) 0.2952(3) 0.4838(2) 0.0452(11) Uani 1 1 d . . .
H7 H 0.9699 0.2676 0.4886 0.054 Uiso 1 1 calc R . .
C8 C 0.7997(4) 0.3048(3) 0.4111(2) 0.0377(10) Uani 1 1 d . . .
C9 C 0.8330(4) 0.2721(3) 0.3433(3) 0.0370(10) Uani 1 1 d . . .
H9 H 0.9151 0.2433 0.3474 0.044 Uiso 1 1 calc R . .
C10 C 0.5492(4) 0.3347(3) 0.1876(3) 0.0392(10) Uani 1 1 d . . .
C20 C 1.1163(5) 0.3910(3) 0.1744(3) 0.0485(12) Uani 1 1 d . . .
H20 H 1.2113 0.3964 0.1832 0.058 Uiso 1 1 calc R . .
C21 C 1.0232(5) 0.4523(3) 0.1517(3) 0.0536(13) Uani 1 1 d . . .
H21 H 1.0417 0.5073 0.1424 0.064 Uiso 1 1 calc R . .
C22 C 0.8958(5) 0.4161(3) 0.1453(2) 0.0448(11) Uani 1 1 d . . .
H22 H 0.8126 0.4437 0.1301 0.054 Uiso 1 1 calc R . .
C23 C 1.0849(5) 0.2397(3) 0.2036(3) 0.0374(10) Uani 1 1 d . . .
C24 C 0.9744(4) 0.1863(3) 0.2014(2) 0.0359(10) Uani 1 1 d . . .
C25 C 1.0100(5) 0.1049(3) 0.2233(3) 0.0480(12) Uani 1 1 d . . .
H25 H 0.9406 0.0662 0.2225 0.058 Uiso 1 1 calc R . .
C26 C 1.1460(5) 0.0800(3) 0.2463(3) 0.0566(14) Uani 1 1 d . . .
H26 H 1.1661 0.0255 0.2611 0.068 Uiso 1 1 calc R . .
C27 C 1.2510(5) 0.1357(3) 0.2472(3) 0.0543(13) Uani 1 1 d . . .
H27 H 1.3417 0.1185 0.2623 0.065 Uiso 1 1 calc R . .
C28 C 1.2226(5) 0.2167(3) 0.2258(3) 0.0468(12) Uani 1 1 d . . .
H28 H 1.2927 0.2547 0.2261 0.056 Uiso 1 1 calc R . .
C11 C 0.6193(5) 0.0114(3) 0.0996(3) 0.0506(12) Uani 1 1 d . . .
H11 H 0.6028 -0.0289 0.0616 0.061 Uiso 1 1 calc R . .
C12 C 0.5887(5) 0.0068(3) 0.1706(3) 0.0570(13) Uani 1 1 d . . .
H12 H 0.5461 -0.0369 0.1903 0.068 Uiso 1 1 calc R . .
C13 C 0.6337(4) 0.0802(3) 0.2078(3) 0.0481(12) Uani 1 1 d . . .
H13 H 0.6263 0.0933 0.2576 0.058 Uiso 1 1 calc R . .
C14 C 0.7269(4) 0.1270(3) 0.0358(2) 0.0389(10) Uani 1 1 d . . .
C15 C 0.7890(4) 0.2027(3) 0.0580(2) 0.0359(10) Uani 1 1 d . . .
C16 C 0.8297(6) 0.2472(3) -0.0002(3) 0.0511(13) Uani 1 1 d . . .
H16 H 0.8714 0.2985 0.0104 0.061 Uiso 1 1 calc R . .
C17 C 0.8082(6) 0.2151(4) -0.0752(3) 0.0639(15) Uani 1 1 d . . .
H17 H 0.8352 0.2459 -0.1135 0.077 Uiso 1 1 calc R . .
C18 C 0.7493(5) 0.1406(4) -0.0923(3) 0.0613(15) Uani 1 1 d . . .
H18 H 0.7361 0.1209 -0.1423 0.074 Uiso 1 1 calc R . .
C19 C 0.7088(5) 0.0937(3) -0.0379(3) 0.0500(12) Uani 1 1 d . . .
H19 H 0.6706 0.0416 -0.0492 0.060 Uiso 1 1 calc R . .
Cl1 Cl 0.26522(19) 0.51890(12) 0.04196(9) 0.0909(5) Uani 1 1 d . . .
Cl3 Cl 0.13703(18) 0.36781(13) -0.02262(12) 0.0988(6) Uani 1 1 d . . .
Cl2 Cl 0.37934(19) 0.42731(12) -0.06953(11) 0.0964(5) Uani 1 1 d . . .
C01 C 0.2929(6) 0.4194(4) 0.0085(3) 0.0736(17) Uani 1 1 d . . .
H01 H 0.3500 0.3877 0.0500 0.088 Uiso 1 1 calc R . .

loop_
_atom_site_aniso_label
_atom_site_aniso_U_11
_atom_site_aniso_U_22
_atom_site_aniso_U_33
_atom_site_aniso_U_23
_atom_site_aniso_U_13
_atom_site_aniso_U_12
Ir1 0.03088(10) 0.03608(11) 0.03091(10) -0.00041(7) 0.00412(7) 0.00019(7)
O1 0.0346(15) 0.054(2) 0.0364(16) -0.0024(15) -0.0002(13) 0.0044(15)
O2 0.0374(17) 0.082(3) 0.0464(19) 0.0023(17) 0.0018(15) 0.0203(17)
N1 0.0289(17) 0.034(2) 0.0337(19) 0.0014(15) 0.0043(15) 0.0005(15)
N4 0.0269(18) 0.037(2) 0.037(2) -0.0008(15) 0.0020(15) -0.0008(15)
N5 0.0349(19) 0.040(2) 0.039(2) -0.0005(16) 0.0071(16) -0.0035(17)
N2 0.0349(19) 0.039(2) 0.039(2) 0.0012(16) 0.0062(16) -0.0024(16)
N3 0.038(2) 0.041(2) 0.041(2) -0.0044(17) 0.0051(17) -0.0031(17)
C1 0.028(2) 0.040(3) 0.036(2) 0.0046(19) 0.0028(18) 0.0003(18)
C2 0.032(2) 0.048(3) 0.037(2) 0.003(2) 0.0043(19) 0.0075(19)
C3 0.038(2) 0.044(3) 0.039(2) 0.002(2) 0.010(2) 0.000(2)
C4 0.053(3) 0.064(4) 0.037(3) -0.006(2) 0.012(2) 0.009(3)
C5 0.075(4) 0.067(4) 0.041(3) -0.007(3) 0.020(3) 0.001(3)
C6 0.063(3) 0.068(4) 0.029(2) 0.001(2) -0.002(2) -0.003(3)
C7 0.044(3) 0.047(3) 0.039(3) 0.003(2) -0.003(2) -0.002(2)
C8 0.040(2) 0.037(3) 0.035(2) 0.0054(19) 0.0036(19) -0.003(2)
C9 0.031(2) 0.038(3) 0.040(3) 0.0008(19) 0.0026(19) 0.0005(19)
C10 0.027(2) 0.044(3) 0.044(3) 0.003(2) 0.000(2) 0.0001(19)
C20 0.039(3) 0.056(3) 0.051(3) -0.003(2) 0.009(2) -0.008(2)
C21 0.058(3) 0.038(3) 0.065(3) -0.001(2) 0.012(3) -0.008(2)
C22 0.049(3) 0.037(3) 0.047(3) 0.000(2) 0.008(2) 0.005(2)
C23 0.036(2) 0.045(3) 0.030(2) -0.0025(18) 0.0030(19) 0.008(2)
C24 0.035(2) 0.040(3) 0.032(2) -0.0007(18) 0.0058(18) 0.0012(19)
C25 0.050(3) 0.046(3) 0.049(3) 0.008(2) 0.012(2) 0.006(2)
C26 0.063(3) 0.048(3) 0.058(3) 0.015(2) 0.011(3) 0.021(3)
C27 0.046(3) 0.068(4) 0.046(3) 0.007(2) 0.003(2) 0.020(3)
C28 0.039(3) 0.061(3) 0.038(3) -0.003(2) 0.003(2) 0.001(2)
C11 0.055(3) 0.042(3) 0.053(3) -0.003(2) 0.006(2) -0.011(2)
C12 0.060(3) 0.051(3) 0.059(3) 0.009(3) 0.009(3) -0.014(3)
C13 0.046(3) 0.056(3) 0.041(3) 0.006(2) 0.007(2) -0.006(2)
C14 0.033(2) 0.046(3) 0.037(2) 0.000(2) 0.0064(19) 0.001(2)
C15 0.033(2) 0.042(3) 0.033(2) 0.0006(19) 0.0061(18) 0.005(2)
C16 0.053(3) 0.059(4) 0.043(3) 0.001(2) 0.012(3) -0.004(2)
C17 0.074(4) 0.085(5) 0.037(3) 0.006(3) 0.022(3) 0.006(3)
C18 0.070(3) 0.074(4) 0.039(3) -0.017(3) 0.009(3) -0.007(3)
C19 0.049(3) 0.056(3) 0.044(3) -0.011(2) 0.008(2) -0.009(2)
Cl1 0.1161(13) 0.0824(13) 0.0772(11) -0.0083(9) 0.0266(10) -0.0003(10)
Cl3 0.0808(11) 0.0935(14) 0.1198(15) -0.0196(11) 0.0155(11) -0.0028(10)
Cl2 0.1107(13) 0.0891(13) 0.0976(12) -0.0031(10) 0.0406(11) 0.0100(11)
C01 0.085(4) 0.068(4) 0.070(4) 0.005(3) 0.019(3) 0.006(3)

loop_
_geom_bond_atom_site_label_1
_geom_bond_atom_site_label_2
_geom_bond_distance
_geom_bond_site_symmetry_2
_geom_bond_publ_flag
Ir1 C24 2.003(4) . ?
Ir1 N4 2.008(3) . ?
Ir1 C15 2.017(4) . ?
Ir1 N2 2.027(4) . ?
Ir1 N1 2.147(3) . ?
Ir1 O1 2.153(3) . ?
O1 C10 1.268(5) . ?
O2 C10 1.239(5) . ?
N1 C9 1.323(5) . ?
N1 C1 1.374(5) . ?
N4 C22 1.312(6) . ?
N4 N5 1.378(4) . ?
N5 C20 1.331(6) . ?
N5 C23 1.414(6) . ?
N2 C13 1.314(5) . ?
N2 N3 1.375(5) . ?
N3 C11 1.344(6) . ?
N3 C14 1.426(5) . ?
C1 C2 1.355(6) . ?
C1 C10 1.519(5) . ?
C2 C3 1.419(6) . ?
C3 C4 1.401(6) . ?
C3 C8 1.414(6) . ?
C4 C5 1.358(6) . ?
C5 C6 1.396(7) . ?
C6 C7 1.349(6) . ?
C7 C8 1.411(5) . ?
C8 C9 1.421(6) . ?
C20 C21 1.360(6) . ?
C21 C22 1.380(6) . ?
C23 C24 1.392(6) . ?
C23 C28 1.396(6) . ?
C24 C25 1.398(6) . ?
C25 C26 1.390(6) . ?
C26 C27 1.378(7) . ?
C27 C28 1.376(7) . ?
C11 C12 1.364(7) . ?
C12 C13 1.388(7) . ?
C14 C15 1.391(6) . ?
C14 C19 1.398(6) . ?
C15 C16 1.390(7) . ?
C16 C17 1.408(7) . ?
C17 C18 1.348(8) . ?
C18 C19 1.357(7) . ?
Cl1 C01 1.757(6) . ?
Cl3 C01 1.748(6) . ?
Cl2 C01 1.785(6) . ?
